data_7119579
loop_
_publ_author_name
'Tsukamoto, Takamasa'
'Aoki, Risa'
'Sakamoto, Ryota'
'Toyoda, Ryojun'
'Shimada, Masaki'
'Hattori, Yohei'
'Asaoka, Mizuki'
'Kitagawa, Yasutaka'
'Nishibori, Eiji'
'Nakano, Masayoshi'
'Nishihara, Hiroshi'

_publ_section_title
;
 A simple zinc(ii) complex that features multi-functional luminochromism
 induced by reversible ligand dissociation.
;
_journal_issue 26
_journal_name_full 'Chemical communications (Cambridge, England)'
_journal_page_first 3657
_journal_page_last 3660
_journal_paper_doi 10.1039/c6cc10190a
_journal_volume 53
_journal_year 2017
_chemical_formula_moiety 'C68 H56 N8 O10 S2 Zn2'
_chemical_formula_sum 'C68 H56 N8 O10 S2 Zn2'
_chemical_formula_weight 1340.12
_chemical_name_systematic bis(u-sulfato-k2O)bis(4'-(4-diphenylaminophenyl)-2,2':6',2''-terpyridine-k3N)dizinc
_space_group_crystal_system monoclinic
_space_group_IT_number 14
_space_group_name_Hall '-P 2ybc'
_space_group_name_H-M_alt 'P 1 21/c 1'
_symmetry_space_group_name_Hall '-P 2ybc'
_symmetry_space_group_name_H-M 'P 1 21/c 1'
_atom_sites_solution_hydrogens geom
_atom_sites_solution_primary direct
_atom_sites_solution_secondary difmap
_audit_update_record
;
2016-03-11 deposited with the CCDC.
2017-01-19 downloaded from the CCDC.
;
_cell_angle_alpha 90.0000
_cell_angle_beta 97.206(4)
_cell_angle_gamma 90.0000
_cell_formula_units_Z 4
_cell_length_a 18.840(5)
_cell_length_b 15.678(4)
_cell_length_c 20.073(6)
_cell_measurement_reflns_used 7895
_cell_measurement_temperature 93
_cell_measurement_theta_max 27.50
_cell_measurement_theta_min 3.00
_cell_volume 5882(3)
_computing_cell_refinement 'CrystalClear-SM Expert 2.0 r3'
_computing_data_collection 'CrystalClear-SM Expert 2.0 r3 (Rigaku, 2009)'
_computing_data_reduction 'CrystalClear-SM Expert 2.0 r3'
_computing_molecular_graphics 'CrystalStructure 4.1.1'
_computing_publication_material 'CrystalStructure 4.1.1 (Rigaku, 2015)'
_computing_structure_refinement 'SHELXL97 (Sheldrick, 2008)'
_computing_structure_solution 'SIR2004 (Burla, et al., 2005)'
_diffrn_ambient_temperature 93
_diffrn_detector_area_resol_mean 7.111
_diffrn_measured_fraction_theta_full 0.994
_diffrn_measured_fraction_theta_max 0.994
_diffrn_measurement_device_type 'Rigaku Saturn724'
_diffrn_measurement_method \w
_diffrn_radiation_type 'Mo K\a'
_diffrn_radiation_wavelength 0.71075
_diffrn_reflns_av_R_equivalents 0.1783
_diffrn_reflns_limit_h_max 23
_diffrn_reflns_limit_h_min -23
_diffrn_reflns_limit_k_max 19
_diffrn_reflns_limit_k_min -12
_diffrn_reflns_limit_l_max 19
_diffrn_reflns_limit_l_min -25
_diffrn_reflns_number 35289
_diffrn_reflns_theta_full 26.500
_diffrn_reflns_theta_max 26.500
_diffrn_reflns_theta_min 3.044
_diffrn_standards_number 0
_exptl_absorpt_coefficient_mu 0.958
_exptl_absorpt_correction_T_max 0.972
_exptl_absorpt_correction_T_min 0.560
_exptl_absorpt_correction_type multi-scan
_exptl_absorpt_process_details 'REQAB (Rigaku, 1998)'
_exptl_crystal_colour orange
_exptl_crystal_density_diffrn 1.513
_exptl_crystal_density_method 'not measured'
_exptl_crystal_description block
_exptl_crystal_F_000 2768.00
_exptl_crystal_recrystallization_method 'Re-crystallisation from solvent'
_exptl_crystal_size_max 0.040
_exptl_crystal_size_mid 0.030
_exptl_crystal_size_min 0.030
_refine_diff_density_max 0.96
_refine_diff_density_min -0.68
_refine_ls_extinction_method none
_refine_ls_goodness_of_fit_ref 1.020
_refine_ls_hydrogen_treatment constr
_refine_ls_number_parameters 815
_refine_ls_number_reflns 12124
_refine_ls_number_restraints 0
_refine_ls_R_factor_all 0.2180
_refine_ls_R_factor_gt 0.0986
_refine_ls_shift/su_max 0.000
_refine_ls_structure_factor_coef Fsqd
_refine_ls_weighting_details 'w = 1/[\s^2^(Fo^2^)+(0.0413P)^2^] where P=(Fo^2^+2Fc^2^)/3'
_refine_ls_weighting_scheme calc
_refine_ls_wR_factor_gt 0.1517
_refine_ls_wR_factor_ref 0.1990
_reflns_number_gt 5360
_reflns_number_total 12124
_reflns_threshold_expression F^2^>2.0\s(F^2^)
_cod_data_source_file c6cc10190a2.cif
_cod_data_source_block tsukamoto_d
_cod_depositor_comments 'Adding full bibliography for 7119577--7119579.cif.'
_cod_database_code 7119579
_solvent_exptl_crystal_recrystallization_method methanol

loop_
_space_group_symop_id
_space_group_symop_operation_xyz
1 +X,+Y,+Z
2 -X,1/2+Y,1/2-Z
3 -X,-Y,-Z
4 +X,-1/2-Y,-1/2+Z

loop_
_atom_site_label
_atom_site_type_symbol
_atom_site_fract_x
_atom_site_fract_y
_atom_site_fract_z
_atom_site_U_iso_or_equiv
_atom_site_adp_type
_atom_site_occupancy
_atom_site_symmetry_multiplicity
_atom_site_calc_flag
_atom_site_refinement_flags
Zn1 Zn -0.06639(6) 0.26979(5) 0.42027(5) 0.0204(3) Uani 1 1 d .
Zn2 Zn 0.08257(6) 0.16421(5) 0.30716(5) 0.0230(3) Uani 1 1 d .
S1 S 0.09626(13) 0.22758(12) 0.45548(10) 0.0222(5) Uani 1 1 d .
S2 S -0.08781(13) 0.17961(12) 0.27958(10) 0.0220(5) Uani 1 1 d .
O1 O 0.1395(3) 0.1563(3) 0.4840(3) 0.0282(15) Uani 1 1 d .
O2 O -0.0131(3) 0.1995(3) 0.2659(3) 0.0252(15) Uani 1 1 d .
O3 O 0.0187(3) 0.2029(3) 0.4533(3) 0.0273(15) Uani 1 1 d .
O4 O -0.1339(3) 0.1873(3) 0.2161(3) 0.0289(15) Uani 1 1 d .
O5 O 0.1093(3) 0.2395(3) 0.3839(3) 0.0255(14) Uani 1 1 d .
O29 O -0.2685(5) 0.2517(7) 0.1949(4) 0.092(3) Uani 1 1 d .
H29 H -0.2256 0.2413 0.2094 0.110 Uiso 1 1 calc R
O81 O -0.0906(4) 0.0951(3) 0.3099(3) 0.0317(16) Uani 1 1 d .
O82 O -0.1087(3) 0.2468(3) 0.3265(2) 0.0256(15) Uani 1 1 d .
O83 O 0.1105(4) 0.3071(3) 0.4917(3) 0.0295(16) Uani 1 1 d .
O84 O 0.2816(4) 0.2116(5) 0.5221(4) 0.056(2) Uani 1 1 d .
H84 H 0.2386 0.1988 0.5102 0.068 Uiso 1 1 calc R
N3 N 0.0708(4) 0.0353(4) 0.3438(3) 0.0174(15) Uani 1 1 d .
N4 N -0.0323(4) 0.3954(4) 0.3957(3) 0.0220(17) Uani 1 1 d .
N15 N -0.3535(4) 0.6953(4) 0.6900(3) 0.0284(19) Uani 1 1 d .
N78 N 0.4058(4) -0.2074(4) 0.0282(3) 0.0256(18) Uani 1 1 d .
N79 N -0.1354(4) 0.1866(3) 0.4694(3) 0.0164(15) Uani 1 1 d .
N80 N -0.1151(4) 0.3505(4) 0.4816(3) 0.0189(16) Uani 1 1 d .
N86 N 0.1332(4) 0.0906(3) 0.2432(3) 0.0165(16) Uani 1 1 d .
N87 N 0.1384(4) 0.2566(4) 0.2465(3) 0.0280(19) Uani 1 1 d .
C3 C 0.0166(5) -0.0745(5) 0.4046(4) 0.023(2) Uani 1 1 d .
H3 H -0.0093 -0.0899 0.4404 0.028 Uiso 1 1 calc R
C4 C -0.2120(5) 0.1774(4) 0.5554(4) 0.024(2) Uani 1 1 d .
H4 H -0.2364 0.2054 0.5879 0.029 Uiso 1 1 calc R
C6 C 0.1373(5) 0.0058(5) 0.2518(4) 0.0195(19) Uani 1 1 d .
C7 C 0.2174(5) -0.0080(4) 0.1679(4) 0.0193(19) Uani 1 1 d .
C8 C 0.2105(5) 0.0797(5) 0.1587(4) 0.021(2) Uani 1 1 d .
H8 H 0.2348 0.1069 0.1258 0.025 Uiso 1 1 calc R
C9 C -0.1983(5) 0.3700(5) 0.5611(4) 0.024(2) Uani 1 1 d .
H9 H -0.2281 0.3457 0.5909 0.029 Uiso 1 1 calc R
C10 C 0.1627(5) 0.2217(5) 0.1931(4) 0.0205(19) Uani 1 1 d .
C11 C -0.2364(4) 0.5179(5) 0.5911(4) 0.0183(18) Uani 1 1 d .
C12 C 0.1792(5) -0.0450(4) 0.2170(4) 0.019(2) Uani 1 1 d .
H12 H 0.1825 -0.1045 0.2258 0.023 Uiso 1 1 calc R
C13 C -0.1448(5) 0.4911(4) 0.5126(4) 0.020(2) Uani 1 1 d .
H13 H -0.1388 0.5509 0.5083 0.024 Uiso 1 1 calc R
C14 C -0.3172(5) 0.6342(5) 0.6562(4) 0.025(2) Uani 1 1 d .
C16 C 0.0394(5) -0.1350(5) 0.3627(4) 0.028(2) Uani 1 1 d .
H16 H 0.0270 -0.1932 0.3677 0.033 Uiso 1 1 calc R
C17 C -0.1693(5) 0.2238(4) 0.5170(4) 0.0173(18) Uani 1 1 d .
C18 C -0.2189(5) 0.0902(5) 0.5463(4) 0.026(2) Uani 1 1 d .
H18 H -0.2478 0.0576 0.5723 0.031 Uiso 1 1 calc R
C19 C -0.1831(5) 0.0517(5) 0.4990(4) 0.025(2) Uani 1 1 d .
H19 H -0.1859 -0.0083 0.4925 0.030 Uiso 1 1 calc R
C20 C 0.3217(6) 0.1407(6) 0.5258(5) 0.055(3) Uani 1 1 d .
H20A H 0.3711 0.1555 0.5202 0.066 Uiso 1 1 calc R
H20B H 0.3027 0.1010 0.4903 0.066 Uiso 1 1 calc R
H20C H 0.3206 0.1137 0.5697 0.066 Uiso 1 1 calc R
C21 C -0.1598(4) 0.3183(4) 0.5226(4) 0.0168(18) Uani 1 1 d .
C22 C 0.3050(5) -0.1955(4) 0.0930(4) 0.022(2) Uani 1 1 d .
H22 H 0.2986 -0.2556 0.0905 0.026 Uiso 1 1 calc R
C23 C -0.3438(5) 0.7841(5) 0.6821(4) 0.0184(19) Uani 1 1 d .
C24 C 0.0295(5) 0.4962(5) 0.3329(4) 0.024(2) Uani 1 1 d .
H24 H 0.0588 0.5066 0.2986 0.028 Uiso 1 1 calc R
C25 C -0.1068(5) 0.4357(4) 0.4774(4) 0.0174(19) Uani 1 1 d .
C26 C 0.3595(5) -0.1595(5) 0.0624(4) 0.0200(19) Uani 1 1 d .
C27 C -0.1925(5) 0.4590(5) 0.5552(4) 0.0173(19) Uani 1 1 d .
C28 C -0.2562(5) 0.4992(5) 0.6533(4) 0.023(2) Uani 1 1 d .
H28 H -0.2422 0.4465 0.6743 0.028 Uiso 1 1 calc R
C30 C 0.0330(5) 0.0110(5) 0.3926(4) 0.026(2) Uani 1 1 d .
H30 H 0.0164 0.0536 0.4205 0.031 Uiso 1 1 calc R
C31 C 0.3655(5) -0.0702(5) 0.0665(4) 0.022(2) Uani 1 1 d .
H31 H 0.4021 -0.0422 0.0463 0.026 Uiso 1 1 calc R
C32 C 0.0050(5) 0.5619(5) 0.3690(4) 0.024(2) Uani 1 1 d .
H32 H 0.0180 0.6190 0.3606 0.029 Uiso 1 1 calc R
C33 C -0.3014(5) 0.6497(5) 0.5910(4) 0.025(2) Uani 1 1 d .
H33 H -0.3193 0.6996 0.5678 0.030 Uiso 1 1 calc R
C34 C 0.3194(5) -0.0231(5) 0.0991(4) 0.026(2) Uani 1 1 d .
H34 H 0.3244 0.0372 0.1000 0.031 Uiso 1 1 calc R
C35 C 0.5193(5) -0.1880(5) -0.0157(4) 0.031(2) Uani 1 1 d .
H35 H 0.5416 -0.2222 0.0201 0.037 Uiso 1 1 calc R
C36 C 0.0943(5) -0.0259(5) 0.3041(4) 0.021(2) Uani 1 1 d .
C37 C -0.5290(5) 0.6111(5) 0.7268(4) 0.034(2) Uani 1 1 d .
H37 H -0.5704 0.5848 0.7036 0.040 Uiso 1 1 calc R
C38 C -0.2603(5) 0.5935(5) 0.5602(4) 0.025(2) Uani 1 1 d .
H38 H -0.2480 0.6066 0.5169 0.030 Uiso 1 1 calc R
C39 C -0.0562(4) 0.4600(5) 0.4305(4) 0.0163(18) Uani 1 1 d .
C40 C -0.3952(5) 0.8417(5) 0.6980(5) 0.035(3) Uani 1 1 d .
H40 H -0.4383 0.8207 0.7118 0.042 Uiso 1 1 calc R
C41 C -0.3250(5) 0.9597(5) 0.6705(4) 0.031(2) Uani 1 1 d .
H41 H -0.3187 1.0195 0.6664 0.037 Uiso 1 1 calc R
C42 C 0.5595(5) -0.1575(5) -0.0632(4) 0.033(2) Uani 1 1 d .
H42 H 0.6093 -0.1691 -0.0596 0.040 Uiso 1 1 calc R
C43 C 0.4473(5) -0.1700(5) -0.0192(4) 0.028(2) Uani 1 1 d .
C44 C 0.1830(5) 0.2704(5) 0.1422(4) 0.032(3) Uani 1 1 d .
H44 H 0.2008 0.2445 0.1049 0.039 Uiso 1 1 calc R
C45 C -0.5268(6) 0.6302(5) 0.7939(5) 0.039(3) Uani 1 1 d .
H45 H -0.5671 0.6191 0.8168 0.047 Uiso 1 1 calc R
C46 C -0.3852(5) 0.9281(5) 0.6940(5) 0.033(2) Uani 1 1 d .
H46 H -0.4199 0.9661 0.7076 0.040 Uiso 1 1 calc R
C47 C 0.2652(5) -0.0600(5) 0.1311(4) 0.021(2) Uani 1 1 d .
C48 C -0.4716(5) 0.6298(5) 0.6927(4) 0.027(2) Uani 1 1 d .
H48 H -0.4736 0.6156 0.6465 0.033 Uiso 1 1 calc R
C49 C 0.1551(5) 0.3958(5) 0.2000(4) 0.027(2) Uani 1 1 d .
H49 H 0.1518 0.4561 0.2035 0.032 Uiso 1 1 calc R
C50 C -0.4117(5) 0.6689(5) 0.7253(4) 0.021(2) Uani 1 1 d .
C51 C 0.0811(5) -0.1109(5) 0.3123(4) 0.026(2) Uani 1 1 d .
H51 H 0.0995 -0.1526 0.2847 0.031 Uiso 1 1 calc R
C52 C -0.2742(5) 0.9046(5) 0.6533(4) 0.024(2) Uani 1 1 d .
H52 H -0.2330 0.9268 0.6364 0.029 Uiso 1 1 calc R
C53 C 0.4249(5) -0.3290(5) 0.1052(4) 0.035(2) Uani 1 1 d .
H53 H 0.4270 -0.2908 0.1422 0.042 Uiso 1 1 calc R
C54 C 0.2599(5) -0.1485(5) 0.1268(4) 0.0209(19) Uani 1 1 d .
H54 H 0.2242 -0.1769 0.1480 0.025 Uiso 1 1 calc R
C55 C 0.5267(6) -0.1095(5) -0.1163(5) 0.038(3) Uani 1 1 d .
H55 H 0.5534 -0.0902 -0.1505 0.045 Uiso 1 1 calc R
C56 C 0.4136(5) -0.1227(5) -0.0719(4) 0.028(2) Uani 1 1 d .
H56 H 0.3636 -0.1124 -0.0759 0.033 Uiso 1 1 calc R
C57 C 0.4138(5) -0.2968(5) 0.0417(5) 0.030(2) Uani 1 1 d .
C58 C -0.2965(5) 0.5568(5) 0.6855(4) 0.027(2) Uani 1 1 d .
H58 H -0.3100 0.5428 0.7282 0.033 Uiso 1 1 calc R
C59 C 0.0098(5) 0.4141(5) 0.3485(4) 0.030(2) Uani 1 1 d .
H59 H 0.0272 0.3682 0.3242 0.037 Uiso 1 1 calc R
C60 C 0.1372(5) 0.3408(5) 0.2510(5) 0.034(3) Uani 1 1 d .
H60 H 0.1235 0.3656 0.2907 0.041 Uiso 1 1 calc R
C61 C 0.4296(6) -0.4695(6) 0.0625(6) 0.053(3) Uani 1 1 d .
H61 H 0.4353 -0.5292 0.0693 0.064 Uiso 1 1 calc R
C62 C -0.4653(6) 0.6660(5) 0.8280(5) 0.042(3) Uani 1 1 d .
H62 H -0.4631 0.6775 0.8747 0.050 Uiso 1 1 calc R
C63 C 0.4103(5) -0.3529(5) -0.0123(5) 0.034(3) Uani 1 1 d .
H63 H 0.4025 -0.3318 -0.0569 0.041 Uiso 1 1 calc R
C64 C -0.3126(8) 0.2116(8) 0.2350(6) 0.086(5) Uani 1 1 d .
H64A H -0.2867 0.1643 0.2589 0.104 Uiso 1 1 calc R
H64B H -0.3549 0.1895 0.2070 0.104 Uiso 1 1 calc R
H64C H -0.3274 0.2525 0.2675 0.104 Uiso 1 1 calc R
C65 C 0.4332(6) -0.4160(6) 0.1178(6) 0.050(3) Uani 1 1 d .
H65 H 0.4409 -0.4377 0.1623 0.060 Uiso 1 1 calc R
C66 C -0.1423(5) 0.1025(5) 0.4601(4) 0.028(2) Uani 1 1 d .
H66 H -0.1189 0.0761 0.4262 0.034 Uiso 1 1 calc R
C67 C 0.4182(6) -0.4388(6) -0.0010(6) 0.052(3) Uani 1 1 d .
H67 H 0.4156 -0.4770 -0.0379 0.063 Uiso 1 1 calc R
C68 C -0.2814(5) 0.8167(5) 0.6597(4) 0.029(2) Uani 1 1 d .
H68 H -0.2447 0.7793 0.6492 0.035 Uiso 1 1 calc R
C69 C 0.1771(6) 0.3576(5) 0.1462(4) 0.038(3) Uani 1 1 d .
H69 H 0.1889 0.3917 0.1100 0.046 Uiso 1 1 calc R
C70 C 0.4550(6) -0.0902(5) -0.1190(5) 0.037(3) Uani 1 1 d .
H70 H 0.4333 -0.0540 -0.1537 0.044 Uiso 1 1 calc R
C71 C -0.4070(6) 0.6851(5) 0.7949(4) 0.035(2) Uani 1 1 d .
H71 H -0.3647 0.7086 0.8186 0.042 Uiso 1 1 calc R
C72 C -0.0395(5) 0.5443(5) 0.4187(4) 0.0197(19) Uani 1 1 d .
H72 H -0.0577 0.5892 0.4435 0.024 Uiso 1 1 calc R
C85 C 0.1691(5) 0.1279(5) 0.1966(4) 0.0206(19) Uani 1 1 d .

loop_
_atom_site_aniso_label
_atom_site_aniso_U_11
_atom_site_aniso_U_22
_atom_site_aniso_U_33
_atom_site_aniso_U_23
_atom_site_aniso_U_13
_atom_site_aniso_U_12
Zn1 0.0227(6) 0.0164(5) 0.0225(5) 0.0000(4) 0.0049(5) 0.0017(4)
Zn2 0.0246(7) 0.0179(5) 0.0271(6) -0.0021(4) 0.0054(5) 0.0003(5)
S1 0.0235(14) 0.0173(10) 0.0243(12) -0.0011(9) -0.0026(10) 0.0027(9)
S2 0.0233(14) 0.0199(11) 0.0219(12) 0.0012(8) -0.0014(10) -0.0015(9)
O1 0.030(4) 0.019(3) 0.032(3) 0.004(2) -0.010(3) 0.006(3)
O2 0.022(4) 0.033(3) 0.022(3) 0.007(2) 0.006(3) 0.003(3)
O3 0.016(4) 0.019(3) 0.048(4) 0.002(3) 0.008(3) 0.003(3)
O4 0.026(4) 0.032(3) 0.025(3) 0.000(3) -0.011(3) -0.003(3)
O5 0.023(4) 0.025(3) 0.026(3) -0.001(2) -0.003(3) 0.002(3)
O29 0.055(7) 0.170(9) 0.055(6) 0.047(6) 0.027(6) 0.011(7)
O81 0.040(5) 0.018(3) 0.035(4) 0.002(2) 0.001(3) 0.000(3)
O82 0.037(4) 0.021(3) 0.020(3) -0.007(2) 0.007(3) 0.002(3)
O83 0.040(5) 0.018(3) 0.029(3) -0.007(2) -0.002(3) 0.000(3)
O84 0.037(5) 0.081(5) 0.048(5) -0.002(4) -0.003(5) 0.006(4)
N3 0.007(4) 0.020(3) 0.026(4) 0.004(3) 0.001(3) -0.001(3)
N4 0.025(5) 0.012(3) 0.029(4) -0.003(3) 0.006(4) 0.004(3)
N15 0.036(6) 0.021(4) 0.029(4) -0.003(3) 0.005(4) 0.007(3)
N78 0.025(5) 0.024(4) 0.031(4) 0.003(3) 0.015(4) 0.006(3)
N79 0.017(4) 0.015(3) 0.015(3) -0.003(3) -0.004(3) 0.005(3)
N80 0.017(4) 0.019(4) 0.021(4) -0.004(3) 0.002(3) -0.007(3)
N86 0.018(4) 0.009(3) 0.022(4) -0.002(3) 0.002(3) 0.003(3)
N87 0.029(5) 0.020(4) 0.037(4) 0.002(3) 0.011(4) 0.001(3)
C3 0.024(6) 0.026(5) 0.018(4) 0.000(4) -0.002(4) -0.002(4)
C4 0.030(6) 0.016(4) 0.027(5) -0.001(3) 0.006(4) 0.002(4)
C6 0.018(5) 0.026(5) 0.016(4) -0.002(3) 0.004(4) -0.004(4)
C7 0.023(6) 0.019(4) 0.013(4) -0.003(3) -0.005(4) -0.005(4)
C8 0.022(6) 0.021(4) 0.018(4) -0.008(3) 0.000(4) -0.003(4)
C9 0.028(6) 0.027(5) 0.018(5) -0.005(4) 0.010(4) 0.003(4)
C10 0.017(5) 0.025(4) 0.019(4) -0.002(4) -0.001(4) 0.010(4)
C11 0.010(5) 0.024(4) 0.019(4) 0.000(3) -0.004(4) 0.001(4)
C12 0.023(6) 0.009(4) 0.025(5) 0.000(3) 0.001(4) 0.007(3)
C13 0.026(6) 0.010(4) 0.024(5) 0.001(3) 0.006(4) 0.006(4)
C14 0.013(5) 0.028(5) 0.034(5) -0.008(4) 0.008(4) -0.005(4)
C16 0.043(7) 0.014(4) 0.024(5) 0.007(3) -0.004(5) -0.005(4)
C17 0.018(5) 0.014(4) 0.020(4) 0.001(3) 0.003(4) 0.002(4)
C18 0.038(7) 0.016(4) 0.026(5) 0.001(4) 0.013(5) -0.010(4)
C19 0.025(6) 0.020(4) 0.029(5) -0.003(4) 0.000(5) -0.002(4)
C20 0.053(9) 0.054(7) 0.058(8) 0.012(6) 0.004(7) -0.011(6)
C21 0.012(5) 0.019(4) 0.016(4) 0.001(3) -0.008(4) 0.008(3)
C22 0.036(6) 0.010(4) 0.022(5) 0.001(3) 0.012(5) -0.004(4)
C23 0.014(5) 0.021(4) 0.019(4) -0.009(3) -0.002(4) 0.000(4)
C24 0.025(6) 0.026(5) 0.018(4) 0.009(4) -0.004(4) 0.003(4)
C25 0.020(5) 0.016(4) 0.014(4) 0.000(3) -0.005(4) 0.007(4)
C26 0.013(5) 0.028(4) 0.018(4) 0.000(4) 0.001(4) 0.008(4)
C27 0.020(5) 0.020(4) 0.012(4) -0.001(3) 0.003(4) 0.006(4)
C28 0.024(6) 0.016(4) 0.028(5) -0.003(3) 0.002(4) -0.006(4)
C30 0.026(6) 0.026(5) 0.026(5) -0.004(4) 0.007(5) 0.004(4)
C31 0.015(5) 0.022(4) 0.031(5) -0.001(4) 0.010(4) 0.004(4)
C32 0.026(6) 0.017(4) 0.027(5) -0.002(3) -0.002(4) 0.001(4)
C33 0.030(6) 0.016(4) 0.029(5) 0.001(3) 0.002(5) 0.008(4)
C34 0.026(6) 0.017(4) 0.034(5) 0.002(4) 0.003(5) -0.005(4)
C35 0.032(7) 0.039(5) 0.022(5) -0.005(4) 0.007(5) 0.002(5)
C36 0.022(6) 0.020(4) 0.023(5) 0.000(3) 0.004(4) 0.000(4)
C37 0.028(7) 0.045(6) 0.027(5) 0.001(4) -0.002(5) -0.004(5)
C38 0.021(6) 0.034(5) 0.018(5) 0.002(4) 0.000(4) 0.002(4)
C39 0.012(5) 0.024(4) 0.011(4) 0.000(3) -0.004(4) 0.003(4)
C40 0.036(7) 0.017(4) 0.055(6) -0.009(4) 0.015(6) -0.006(4)
C41 0.039(7) 0.019(4) 0.033(5) -0.008(4) 0.001(5) -0.002(4)
C42 0.030(7) 0.029(5) 0.043(6) -0.004(4) 0.015(5) 0.003(4)
C43 0.037(7) 0.027(5) 0.023(5) -0.009(4) 0.012(5) 0.006(4)
C44 0.052(8) 0.017(4) 0.033(5) -0.001(4) 0.024(5) 0.003(4)
C45 0.050(8) 0.026(5) 0.045(6) 0.000(4) 0.018(6) -0.015(5)
C46 0.025(6) 0.029(5) 0.049(6) -0.005(4) 0.021(5) 0.006(4)
C47 0.026(6) 0.027(5) 0.012(4) -0.009(3) 0.007(4) 0.003(4)
C48 0.035(7) 0.026(5) 0.023(5) -0.003(4) 0.015(5) -0.005(4)
C49 0.029(6) 0.016(4) 0.035(5) 0.004(4) 0.006(5) -0.002(4)
C50 0.018(5) 0.015(4) 0.031(5) -0.003(4) 0.002(4) 0.003(4)
C51 0.028(6) 0.014(4) 0.035(5) 0.001(4) -0.001(5) -0.006(4)
C52 0.019(6) 0.034(5) 0.017(5) 0.005(4) -0.002(4) -0.009(4)
C53 0.036(7) 0.037(5) 0.030(5) -0.004(4) -0.004(5) 0.010(5)
C54 0.014(5) 0.029(5) 0.019(5) -0.004(4) 0.002(4) -0.001(4)
C55 0.052(8) 0.026(5) 0.036(6) -0.005(4) 0.009(6) 0.003(5)
C56 0.012(5) 0.036(5) 0.034(5) 0.004(4) 0.002(4) -0.001(4)
C57 0.026(6) 0.027(5) 0.038(6) -0.008(4) 0.010(5) 0.006(4)
C58 0.035(7) 0.025(5) 0.023(5) -0.005(4) 0.008(5) -0.002(4)
C59 0.029(7) 0.034(5) 0.032(5) 0.008(4) 0.019(5) 0.004(4)
C60 0.034(7) 0.024(5) 0.048(6) -0.006(4) 0.018(5) 0.002(4)
C61 0.047(9) 0.024(5) 0.089(9) 0.006(6) 0.013(8) 0.003(5)
C62 0.063(9) 0.039(6) 0.026(5) -0.014(4) 0.016(6) -0.019(6)
C63 0.035(7) 0.033(5) 0.038(6) -0.008(4) 0.015(5) -0.004(5)
C64 0.082(13) 0.100(10) 0.082(10) -0.045(8) 0.031(10) -0.021(9)
C65 0.052(9) 0.029(6) 0.065(8) 0.005(5) -0.003(7) -0.001(5)
C66 0.044(7) 0.015(4) 0.026(5) -0.013(4) 0.011(5) 0.006(4)
C67 0.050(9) 0.035(6) 0.073(9) -0.015(5) 0.012(7) -0.006(5)
C68 0.034(7) 0.027(5) 0.023(5) 0.000(4) -0.006(5) 0.003(4)
C69 0.056(8) 0.025(5) 0.032(6) -0.003(4) 0.001(5) -0.017(5)
C70 0.032(7) 0.033(5) 0.045(6) 0.001(4) 0.005(6) 0.001(5)
C71 0.040(7) 0.034(5) 0.030(6) -0.003(4) 0.000(5) -0.010(5)
C72 0.022(6) 0.020(4) 0.017(4) 0.000(3) 0.001(4) 0.002(4)
C85 0.014(5) 0.017(4) 0.028(5) 0.000(4) -0.006(4) -0.003(4)

loop_
_atom_type_symbol
_atom_type_description
_atom_type_scat_dispersion_real
_atom_type_scat_dispersion_imag
_atom_type_scat_source
C C 0.0033 0.0016
;
International Tables for Crystallography
(Vol. C, Tables 4.2.6.8 and 6.1.1.4)
;
H H 0.0000 0.0000
;
International Tables for Crystallography
(Vol. C, Table 6.1.1.4)
;
N N 0.0061 0.0033
;
International Tables for Crystallography
(Vol. C, Tables 4.2.6.8 and 6.1.1.4)
;
O O 0.0106 0.0060
;
International Tables for Crystallography
(Vol. C, Tables 4.2.6.8 and 6.1.1.4)
;
S S 0.1246 0.1234
;
International Tables for Crystallography
(Vol. C, Tables 4.2.6.8 and 6.1.1.4)
;
Zn Zn 0.2839 1.4301
;
International Tables for Crystallography
(Vol. C, Tables 4.2.6.8 and 6.1.1.4)
;

loop_
_geom_angle_atom_site_label_1
_geom_angle_atom_site_label_2
_geom_angle_atom_site_label_3
_geom_angle
O3 Zn1 O82 116.0(2)
O3 Zn1 N80 122.3(3)
O82 Zn1 N80 121.5(3)
O3 Zn1 N4 108.2(3)
O82 Zn1 N4 92.6(2)
N80 Zn1 N4 75.1(2)
O3 Zn1 N79 92.1(2)
O82 Zn1 N79 97.5(2)
N80 Zn1 N79 76.1(2)
N4 Zn1 N79 150.6(2)
O5 Zn2 O2 107.1(2)
O5 Zn2 N86 137.7(3)
O2 Zn2 N86 111.6(2)
O5 Zn2 N3 108.8(2)
O2 Zn2 N3 106.1(2)
N86 Zn2 N3 76.3(2)
O5 Zn2 N87 86.9(2)
O2 Zn2 N87 93.3(3)
N86 Zn2 N87 74.7(2)
N3 Zn2 N87 149.5(2)
O83 S1 O1 113.8(4)
O83 S1 O5 109.3(3)
O1 S1 O5 108.8(3)
O83 S1 O3 110.6(3)
O1 S1 O3 107.9(3)
O5 S1 O3 106.1(4)
O4 S2 O81 113.0(3)
O4 S2 O82 108.6(3)
O81 S2 O82 110.5(3)
O4 S2 O2 107.0(3)
O81 S2 O2 110.4(4)
O82 S2 O2 107.2(3)
S2 O2 Zn2 134.1(3)
S1 O3 Zn1 128.5(3)
S1 O5 Zn2 128.5(3)
C64 O29 H29 109.5
S2 O82 Zn1 128.2(4)
C20 O84 H84 109.5
C30 N3 C36 118.2(6)
C30 N3 Zn2 126.9(5)
C36 N3 Zn2 113.9(5)
C39 N4 C59 118.0(7)
C39 N4 Zn1 116.3(5)
C59 N4 Zn1 125.7(5)
C14 N15 C23 122.8(7)
C14 N15 C50 119.3(6)
C23 N15 C50 117.1(6)
C26 N78 C43 122.3(6)
C26 N78 C57 119.4(6)
C43 N78 C57 118.2(6)
C66 N79 C17 118.8(6)
C66 N79 Zn1 125.7(5)
C17 N79 Zn1 115.3(5)
C21 N80 C25 119.6(6)
C21 N80 Zn1 119.6(5)
C25 N80 Zn1 120.6(5)
C6 N86 C85 119.5(6)
C6 N86 Zn2 120.0(5)
C85 N86 Zn2 120.1(5)
C60 N87 C10 118.4(7)
C60 N87 Zn2 126.5(5)
C10 N87 Zn2 113.7(5)
C16 C3 C30 117.6(7)
C16 C3 H3 121.2
C30 C3 H3 121.2
C18 C4 C17 119.7(7)
C18 C4 H4 120.2
C17 C4 H4 120.2
N86 C6 C12 122.4(7)
N86 C6 C36 113.3(6)
C12 C6 C36 124.2(7)
C8 C7 C12 116.8(7)
C8 C7 C47 122.0(7)
C12 C7 C47 121.1(6)
C85 C8 C7 121.1(7)
C85 C8 H8 119.5
C7 C8 H8 119.5
C21 C9 C27 118.7(7)
C21 C9 H9 120.6
C27 C9 H9 120.6
N87 C10 C44 121.7(7)
N87 C10 C85 113.8(6)
C44 C10 C85 124.4(7)
C28 C11 C38 118.5(7)
C28 C11 C27 122.5(7)
C38 C11 C27 119.0(7)
C6 C12 C7 119.4(6)
C6 C12 H12 120.3
C7 C12 H12 120.3
C25 C13 C27 119.9(7)
C25 C13 H13 120.0
C27 C13 H13 120.0
C58 C14 C33 117.9(7)
C58 C14 N15 121.5(7)
C33 C14 N15 120.6(7)
C3 C16 C51 120.0(7)
C3 C16 H16 120.0
C51 C16 H16 120.0
N79 C17 C4 121.7(7)
N79 C17 C21 114.8(6)
C4 C17 C21 123.4(6)
C19 C18 C4 118.8(7)
C19 C18 H18 120.6
C4 C18 H18 120.6
C18 C19 C66 119.0(7)
C18 C19 H19 120.5
C66 C19 H19 120.5
O84 C20 H20A 109.5
O84 C20 H20B 109.5
H20A C20 H20B 109.5
O84 C20 H20C 109.5
H20A C20 H20C 109.5
H20B C20 H20C 109.5
N80 C21 C9 122.2(7)
N80 C21 C17 113.8(6)
C9 C21 C17 123.6(7)
C54 C22 C26 122.9(7)
C54 C22 H22 118.6
C26 C22 H22 118.6
C40 C23 C68 118.1(7)
C40 C23 N15 120.7(7)
C68 C23 N15 121.2(7)
C32 C24 C59 117.4(8)
C32 C24 H24 121.3
C59 C24 H24 121.3
N80 C25 C13 121.5(7)
N80 C25 C39 112.6(6)
C13 C25 C39 125.9(7)
C22 C26 N78 123.0(7)
C22 C26 C31 116.2(7)
N78 C26 C31 120.8(7)
C9 C27 C13 117.9(6)
C9 C27 C11 121.5(7)
C13 C27 C11 120.6(6)
C11 C28 C58 120.6(7)
C11 C28 H28 119.7
C58 C28 H28 119.7
N3 C30 C3 123.2(7)
N3 C30 H30 118.4
C3 C30 H30 118.4
C34 C31 C26 120.9(7)
C34 C31 H31 119.6
C26 C31 H31 119.6
C24 C32 C72 119.9(7)
C24 C32 H32 120.1
C72 C32 H32 120.1
C38 C33 C14 120.6(8)
C38 C33 H33 119.7
C14 C33 H33 119.7
C31 C34 C47 122.7(7)
C31 C34 H34 118.6
C47 C34 H34 118.6
C42 C35 C43 121.1(9)
C42 C35 H35 119.4
C43 C35 H35 119.4
N3 C36 C51 122.6(7)
N3 C36 C6 115.1(6)
C51 C36 C6 122.2(7)
C45 C37 C48 120.6(9)
C45 C37 H37 119.7
C48 C37 H37 119.7
C33 C38 C11 121.2(7)
C33 C38 H38 119.4
C11 C38 H38 119.4
N4 C39 C72 122.3(7)
N4 C39 C25 115.2(6)
C72 C39 C25 122.3(7)
C46 C40 C23 121.6(8)
C46 C40 H40 119.2
C23 C40 H40 119.2
C52 C41 C46 119.6(8)
C52 C41 H41 120.2
C46 C41 H41 120.2
C35 C42 C55 119.5(10)
C35 C42 H42 120.3
C55 C42 H42 120.3
C35 C43 C56 120.3(8)
C35 C43 N78 119.9(8)
C56 C43 N78 119.5(9)
C10 C44 C69 118.8(7)
C10 C44 H44 120.6
C69 C44 H44 120.6
C37 C45 C62 119.4(9)
C37 C45 H45 120.3
C62 C45 H45 120.3
C40 C46 C41 120.1(8)
C40 C46 H46 120.0
C41 C46 H46 120.0
C54 C47 C34 115.8(7)
C54 C47 C7 122.5(7)
C34 C47 C7 121.8(7)
C50 C48 C37 120.4(8)
C50 C48 H48 119.8
C37 C48 H48 119.8
C69 C49 C60 115.9(7)
C69 C49 H49 122.1
C60 C49 H49 122.1
C48 C50 C71 119.7(8)
C48 C50 N15 121.7(7)
C71 C50 N15 118.6(8)
C36 C51 C16 118.3(7)
C36 C51 H51 120.8
C16 C51 H51 120.8
C41 C52 C68 121.5(8)
C41 C52 H52 119.2
C68 C52 H52 119.2
C57 C53 C65 122.2(8)
C57 C53 H53 118.9
C65 C53 H53 118.9
C22 C54 C47 121.6(7)
C22 C54 H54 119.2
C47 C54 H54 119.2
C70 C55 C42 119.3(9)
C70 C55 H55 120.3
C42 C55 H55 120.3
C43 C56 C70 118.3(9)
C43 C56 H56 120.9
C70 C56 H56 120.9
C53 C57 C63 118.8(8)
C53 C57 N78 122.7(7)
C63 C57 N78 118.5(8)
C14 C58 C28 120.9(7)
C14 C58 H58 119.6
C28 C58 H58 119.6
N4 C59 C24 124.1(8)
N4 C59 H59 118.0
C24 C59 H59 118.0
N87 C60 C49 123.5(7)
N87 C60 H60 118.2
C49 C60 H60 118.2
C67 C61 C65 121.7(9)
C67 C61 H61 119.2
C65 C61 H61 119.2
C71 C62 C45 120.9(8)
C71 C62 H62 119.5
C45 C62 H62 119.5
C67 C63 C57 119.9(9)
C67 C63 H63 120.0
C57 C63 H63 120.0
O29 C64 H64A 109.5
O29 C64 H64B 109.5
H64A C64 H64B 109.5
O29 C64 H64C 109.5
H64A C64 H64C 109.5
H64B C64 H64C 109.5
C61 C65 C53 117.0(9)
C61 C65 H65 121.5
C53 C65 H65 121.5
N79 C66 C19 122.0(7)
N79 C66 H66 119.0
C19 C66 H66 119.0
C61 C67 C63 120.4(9)
C61 C67 H67 119.8
C63 C67 H67 119.8
C52 C68 C23 119.0(8)
C52 C68 H68 120.5
C23 C68 H68 120.5
C49 C69 C44 121.6(8)
C49 C69 H69 119.2
C44 C69 H69 119.2
C55 C70 C56 121.4(10)
C55 C70 H70 119.3
C56 C70 H70 119.3
C62 C71 C50 118.8(9)
C62 C71 H71 120.6
C50 C71 H71 120.6
C39 C72 C32 118.3(7)
C39 C72 H72 120.8
C32 C72 H72 120.8
N86 C85 C8 120.7(7)
N86 C85 C10 114.8(6)
C8 C85 C10 124.5(7)

loop_
_geom_bond_atom_site_label_1
_geom_bond_atom_site_label_2
_geom_bond_distance
Zn1 O3 1.959(6)
Zn1 O82 1.983(6)
Zn1 N80 2.059(6)
Zn1 N4 2.148(6)
Zn1 N79 2.165(6)
Zn2 O5 1.956(5)
Zn2 O2 1.966(6)
Zn2 N86 2.050(6)
Zn2 N3 2.172(6)
Zn2 N87 2.239(6)
S1 O83 1.452(5)
S1 O1 1.456(6)
S1 O5 1.500(5)
S1 O3 1.508(6)
S2 O4 1.455(6)
S2 O81 1.462(5)
S2 O82 1.498(5)
S2 O2 1.501(6)
O29 C64 1.378(12)
O29 H29 0.8400
O84 C20 1.342(11)
O84 H84 0.8400
N3 C30 1.337(9)
N3 C36 1.357(9)
N4 C39 1.340(9)
N4 C59 1.343(9)
N15 C14 1.401(9)
N15 C23 1.414(9)
N15 C50 1.439(10)
N78 C26 1.396(9)
N78 C43 1.431(10)
N78 C57 1.433(9)
N79 C66 1.335(8)
N79 C17 1.347(8)
N80 C21 1.347(9)
N80 C25 1.349(8)
N86 C6 1.341(9)
N86 C85 1.353(9)
N87 C60 1.323(9)
N87 C10 1.336(9)
C3 C16 1.372(10)
C3 C30 1.402(10)
C3 H3 0.9500
C4 C18 1.384(9)
C4 C17 1.388(10)
C4 H4 0.9500
C6 C12 1.373(10)
C6 C36 1.489(10)
C7 C8 1.392(9)
C7 C12 1.416(10)
C7 C47 1.479(10)
C8 C85 1.381(10)
C8 H8 0.9500
C9 C21 1.387(10)
C9 C27 1.406(10)
C9 H9 0.9500
C10 C44 1.367(10)
C10 C85 1.477(10)
C11 C28 1.379(10)
C11 C38 1.386(10)
C11 C27 1.485(10)
C12 H12 0.9500
C13 C25 1.375(10)
C13 C27 1.409(10)
C13 H13 0.9500
C14 C58 1.384(11)
C14 C33 1.400(10)
C16 C51 1.408(10)
C16 H16 0.9500
C17 C21 1.494(9)
C18 C19 1.370(10)
C18 H18 0.9500
C19 C66 1.410(10)
C19 H19 0.9500
C20 H20A 0.9800
C20 H20B 0.9800
C20 H20C 0.9800
C22 C54 1.368(10)
C22 C26 1.380(10)
C22 H22 0.9500
C23 C40 1.389(11)
C23 C68 1.408(11)
C24 C32 1.372(10)
C24 C59 1.386(10)
C24 H24 0.9500
C25 C39 1.473(10)
C26 C31 1.405(10)
C28 C58 1.390(10)
C28 H28 0.9500
C30 H30 0.9500
C31 C34 1.369(10)
C31 H31 0.9500
C32 C72 1.408(10)
C32 H32 0.9500
C33 C38 1.370(10)
C33 H33 0.9500
C34 C47 1.398(10)
C34 H34 0.9500
C35 C42 1.375(11)
C35 C43 1.378(13)
C35 H35 0.9500
C36 C51 1.369(10)
C37 C45 1.376(11)
C37 C48 1.380(11)
C37 H37 0.9500
C38 H38 0.9500
C39 C72 1.386(10)
C40 C46 1.371(10)
C40 H40 0.9500
C41 C52 1.365(11)
C41 C46 1.374(12)
C41 H41 0.9500
C42 C55 1.385(12)
C42 H42 0.9500
C43 C56 1.380(12)
C44 C69 1.374(10)
C44 H44 0.9500
C45 C62 1.388(14)
C45 H45 0.9500
C46 H46 0.9500
C47 C54 1.392(10)
C48 C50 1.375(12)
C48 H48 0.9500
C49 C69 1.346(10)
C49 C60 1.411(10)
C49 H49 0.9500
C50 C71 1.413(11)
C51 H51 0.9500
C52 C68 1.393(10)
C52 H52 0.9500
C53 C57 1.362(11)
C53 C65 1.392(11)
C53 H53 0.9500
C54 H54 0.9500
C55 C70 1.380(13)
C55 H55 0.9500
C56 C70 1.396(11)
C56 H56 0.9500
C57 C63 1.391(11)
C58 H58 0.9500
C59 H59 0.9500
C60 H60 0.9500
C61 C67 1.353(14)
C61 C65 1.387(13)
C61 H61 0.9500
C62 C71 1.385(12)
C62 H62 0.9500
C63 C67 1.370(12)
C63 H63 0.9500
C64 H64A 0.9800
C64 H64B 0.9800
C64 H64C 0.9800
C65 H65 0.9500
C66 H66 0.9500
C67 H67 0.9500
C68 H68 0.9500
C69 H69 0.9500
C70 H70 0.9500
C71 H71 0.9500
C72 H72 0.9500

loop_
_geom_hbond_atom_site_label_D
_geom_hbond_atom_site_label_H
_geom_hbond_atom_site_label_A
_geom_hbond_distance_DA
_geom_hbond_distance_DH
_geom_hbond_distance_HA
_geom_hbond_angle_DHA
_geom_hbond_publ_flag
O29 H29 O4 2.714(11) 0.840 1.914 158.6 no
O84 H84 O1 2.826(10) 0.840 1.989 174.4 no

loop_
_geom_torsion_atom_site_label_1
_geom_torsion_atom_site_label_2
_geom_torsion_atom_site_label_3
_geom_torsion_atom_site_label_4
_geom_torsion
O4 S2 O2 Zn2 -151.6(4)
O81 S2 O2 Zn2 -28.2(6)
O82 S2 O2 Zn2 92.1(5)
O5 Zn2 O2 S2 -84.2(5)
N86 Zn2 O2 S2 113.2(4)
N3 Zn2 O2 S2 31.9(5)
N87 Zn2 O2 S2 -171.9(5)
O83 S1 O3 Zn1 55.2(5)
O1 S1 O3 Zn1 -179.7(4)
O5 S1 O3 Zn1 -63.2(5)
O82 Zn1 O3 S1 96.1(4)
N80 Zn1 O3 S1 -89.7(5)
N4 Zn1 O3 S1 -6.1(5)
N79 Zn1 O3 S1 -164.5(4)
O83 S1 O5 Zn2 -167.3(4)
O1 S1 O5 Zn2 67.9(5)
O3 S1 O5 Zn2 -47.9(5)
O2 Zn2 O5 S1 90.4(5)
N86 Zn2 O5 S1 -114.0(5)
N3 Zn2 O5 S1 -23.9(5)
N87 Zn2 O5 S1 -177.1(5)
O4 S2 O82 Zn1 -179.9(4)
O81 S2 O82 Zn1 55.6(5)
O2 S2 O82 Zn1 -64.7(4)
O3 Zn1 O82 S2 5.8(5)
N80 Zn1 O82 S2 -168.4(4)
N4 Zn1 O82 S2 117.5(4)
N79 Zn1 O82 S2 -90.1(4)
O5 Zn2 N3 C30 49.6(8)
O2 Zn2 N3 C30 -65.3(8)
N86 Zn2 N3 C30 -174.2(8)
N87 Zn2 N3 C30 167.3(7)
O5 Zn2 N3 C36 -142.6(6)
O2 Zn2 N3 C36 102.5(6)
N86 Zn2 N3 C36 -6.5(6)
N87 Zn2 N3 C36 -24.9(9)
O3 Zn1 N4 C39 -118.3(6)
O82 Zn1 N4 C39 123.3(6)
N80 Zn1 N4 C39 1.3(6)
N79 Zn1 N4 C39 13.0(10)
O3 Zn1 N4 C59 62.4(8)
O82 Zn1 N4 C59 -56.0(8)
N80 Zn1 N4 C59 -178.0(8)
N79 Zn1 N4 C59 -166.2(7)
O3 Zn1 N79 C66 -57.1(7)
O82 Zn1 N79 C66 59.4(7)
N80 Zn1 N79 C66 -179.8(8)
N4 Zn1 N79 C66 168.4(7)
O3 Zn1 N79 C17 117.6(6)
O82 Zn1 N79 C17 -125.9(6)
N80 Zn1 N79 C17 -5.2(6)
N4 Zn1 N79 C17 -16.9(9)
O3 Zn1 N80 C21 -80.3(7)
O82 Zn1 N80 C21 93.6(6)
N4 Zn1 N80 C21 177.3(7)
N79 Zn1 N80 C21 3.2(6)
O3 Zn1 N80 C25 104.6(6)
O82 Zn1 N80 C25 -81.5(7)
N4 Zn1 N80 C25 2.2(6)
N79 Zn1 N80 C25 -171.8(7)
O5 Zn2 N86 C6 102.0(7)
O2 Zn2 N86 C6 -103.2(6)
N3 Zn2 N86 C6 -1.0(6)
N87 Zn2 N86 C6 169.4(7)
O5 Zn2 N86 C85 -71.0(7)
O2 Zn2 N86 C85 83.8(7)
N3 Zn2 N86 C85 -174.0(7)
N87 Zn2 N86 C85 -3.6(6)
O5 Zn2 N87 C60 -39.6(8)
O2 Zn2 N87 C60 67.3(8)
N86 Zn2 N87 C60 178.9(9)
N3 Zn2 N87 C60 -162.6(7)
O5 Zn2 N87 C10 154.2(7)
O2 Zn2 N87 C10 -98.9(6)
N86 Zn2 N87 C10 12.6(6)
N3 Zn2 N87 C10 31.2(10)
C85 N86 C6 C12 2.8(13)
Zn2 N86 C6 C12 -170.2(7)
C85 N86 C6 C36 -179.3(8)
Zn2 N86 C6 C36 7.6(10)
C12 C7 C8 C85 0.9(12)
C47 C7 C8 C85 -175.9(8)
C60 N87 C10 C44 -2.9(14)
Zn2 N87 C10 C44 164.6(8)
C60 N87 C10 C85 173.7(8)
Zn2 N87 C10 C85 -18.8(10)
N86 C6 C12 C7 -2.8(13)
C36 C6 C12 C7 179.5(8)
C8 C7 C12 C6 0.9(12)
C47 C7 C12 C6 177.7(8)
C23 N15 C14 C58 146.0(9)
C50 N15 C14 C58 -45.0(13)
C23 N15 C14 C33 -34.6(13)
C50 N15 C14 C33 134.5(9)
C30 C3 C16 C51 3.5(14)
C66 N79 C17 C4 -1.2(12)
Zn1 N79 C17 C4 -176.2(7)
C66 N79 C17 C21 -178.7(8)
Zn1 N79 C17 C21 6.3(9)
C18 C4 C17 N79 1.7(13)
C18 C4 C17 C21 178.9(8)
C17 C4 C18 C19 -0.2(14)
C4 C18 C19 C66 -1.7(14)
C25 N80 C21 C9 0.2(12)
Zn1 N80 C21 C9 -174.9(7)
C25 N80 C21 C17 174.2(7)
Zn1 N80 C21 C17 -0.9(9)
C27 C9 C21 N80 2.4(13)
C27 C9 C21 C17 -171.0(8)
N79 C17 C21 N80 -3.7(11)
C4 C17 C21 N80 178.9(8)
N79 C17 C21 C9 170.2(8)
C4 C17 C21 C9 -7.3(13)
C14 N15 C23 C40 159.0(9)
C50 N15 C23 C40 -10.2(12)
C14 N15 C23 C68 -22.6(12)
C50 N15 C23 C68 168.2(8)
C21 N80 C25 C13 -2.1(12)
Zn1 N80 C25 C13 173.0(7)
C21 N80 C25 C39 180.0(7)
Zn1 N80 C25 C39 -5.0(9)
C27 C13 C25 N80 1.2(13)
C27 C13 C25 C39 178.9(8)
C54 C22 C26 N78 179.6(8)
C54 C22 C26 C31 -1.4(13)
C43 N78 C26 C22 161.2(9)
C57 N78 C26 C22 -20.3(13)
C43 N78 C26 C31 -17.8(13)
C57 N78 C26 C31 160.7(8)
C21 C9 C27 C13 -3.1(12)
C21 C9 C27 C11 175.3(8)
C25 C13 C27 C9 1.4(12)
C25 C13 C27 C11 -177.1(8)
C28 C11 C27 C9 33.4(13)
C38 C11 C27 C9 -144.7(9)
C28 C11 C27 C13 -148.3(9)
C38 C11 C27 C13 33.7(12)
C38 C11 C28 C58 -2.9(13)
C27 C11 C28 C58 179.0(8)
C36 N3 C30 C3 -0.1(13)
Zn2 N3 C30 C3 167.2(7)
C16 C3 C30 N3 -1.6(14)
C22 C26 C31 C34 -0.1(12)
N78 C26 C31 C34 179.0(8)
C59 C24 C32 C72 -1.2(13)
C58 C14 C33 C38 -6.6(14)
N15 C14 C33 C38 174.0(8)
C26 C31 C34 C47 1.3(14)
C30 N3 C36 C51 -0.1(13)
Zn2 N3 C36 C51 -169.1(7)
C30 N3 C36 C6 -178.8(8)
Zn2 N3 C36 C6 12.3(10)
N86 C6 C36 N3 -13.1(11)
C12 C6 C36 N3 164.7(8)
N86 C6 C36 C51 168.2(8)
C12 C6 C36 C51 -14.0(14)
C14 C33 C38 C11 3.4(14)
C28 C11 C38 C33 1.4(13)
C27 C11 C38 C33 179.5(8)
C59 N4 C39 C72 0.7(13)
Zn1 N4 C39 C72 -178.6(6)
C59 N4 C39 C25 175.1(8)
Zn1 N4 C39 C25 -4.2(9)
N80 C25 C39 N4 5.8(10)
C13 C25 C39 N4 -172.0(8)
N80 C25 C39 C72 -179.8(8)
C13 C25 C39 C72 2.4(13)
C68 C23 C40 C46 -1.9(13)
N15 C23 C40 C46 176.5(8)
C43 C35 C42 C55 -1.6(13)
C42 C35 C43 C56 1.9(13)
C42 C35 C43 N78 175.8(7)
C26 N78 C43 C35 132.1(9)
C57 N78 C43 C35 -46.4(12)
C26 N78 C43 C56 -54.0(12)
C57 N78 C43 C56 127.5(9)
N87 C10 C44 C69 -1.0(15)
C85 C10 C44 C69 -177.2(9)
C48 C37 C45 C62 -2.2(14)
C23 C40 C46 C41 3.6(15)
C52 C41 C46 C40 -2.1(14)
C31 C34 C47 C54 -1.1(13)
C31 C34 C47 C7 178.0(8)
C8 C7 C47 C54 -163.9(8)
C12 C7 C47 C54 19.5(13)
C8 C7 C47 C34 17.1(13)
C12 C7 C47 C34 -159.5(8)
C45 C37 C48 C50 -0.8(13)
C37 C48 C50 C71 4.0(13)
C37 C48 C50 N15 -174.9(7)
C14 N15 C50 C48 -60.0(11)
C23 N15 C50 C48 109.6(9)
C14 N15 C50 C71 121.1(9)
C23 N15 C50 C71 -69.3(10)
N3 C36 C51 C16 2.0(14)
C6 C36 C51 C16 -179.4(9)
C3 C16 C51 C36 -3.7(14)
C46 C41 C52 C68 -0.9(14)
C26 C22 C54 C47 1.7(13)
C34 C47 C54 C22 -0.4(12)
C7 C47 C54 C22 -179.5(8)
C35 C42 C55 C70 2.8(13)
C35 C43 C56 C70 -3.3(13)
N78 C43 C56 C70 -177.2(7)
C65 C53 C57 C63 0.4(16)
C65 C53 C57 N78 -179.5(9)
C26 N78 C57 C53 -47.6(13)
C43 N78 C57 C53 131.0(10)
C26 N78 C57 C63 132.5(9)
C43 N78 C57 C63 -48.9(12)
C33 C14 C58 C28 5.1(14)
N15 C14 C58 C28 -175.5(8)
C11 C28 C58 C14 -0.4(14)
C39 N4 C59 C24 -0.7(14)
Zn1 N4 C59 C24 178.5(7)
C32 C24 C59 N4 1.0(14)
C10 N87 C60 C49 4.9(15)
Zn2 N87 C60 C49 -160.8(8)
C69 C49 C60 N87 -2.8(15)
C37 C45 C62 C71 2.0(15)
C53 C57 C63 C67 -0.2(15)
N78 C57 C63 C67 179.7(9)
C67 C61 C65 C53 -0.4(17)
C57 C53 C65 C61 -0.1(16)
C17 N79 C66 C19 -0.8(13)
Zn1 N79 C66 C19 173.7(7)
C18 C19 C66 N79 2.2(14)
C65 C61 C67 C63 0.6(18)
C57 C63 C67 C61 -0.2(16)
C41 C52 C68 C23 2.5(13)
C40 C23 C68 C52 -1.1(12)
N15 C23 C68 C52 -179.5(7)
C60 C49 C69 C44 -1.2(15)
C10 C44 C69 C49 3.0(16)
C42 C55 C70 C56 -4.4(14)
C43 C56 C70 C55 4.6(13)
C45 C62 C71 C50 1.1(14)
C48 C50 C71 C62 -4.1(13)
N15 C50 C71 C62 174.9(7)
N4 C39 C72 C32 -1.0(13)
C25 C39 C72 C32 -175.0(8)
C24 C32 C72 C39 1.2(13)
C6 N86 C85 C8 -0.9(12)
Zn2 N86 C85 C8 172.2(6)
C6 N86 C85 C10 -178.1(8)
Zn2 N86 C85 C10 -5.0(10)
C7 C8 C85 N86 -1.0(13)
C7 C8 C85 C10 175.9(8)
N87 C10 C85 N86 16.2(11)
C44 C10 C85 N86 -167.3(9)
N87 C10 C85 C8 -160.8(9)
C44 C10 C85 C8 15.7(14)
